data_7018788
loop_
_publ_author_name
'Carmichael, Duncan'
'le Goff, Xavier F.'
'Muller, Eric'
'Ricard, Louis'
'Stankevi\<c, Marek'

_publ_section_title
;
 Diastereoselective synthesis and coordination chemistry of enantiopure
 keto-bis-(2-phosphametallocene)s.
;
_journal_issue 17
_journal_name_full 'Dalton transactions (Cambridge, England : 2003)'
_journal_page_first 5155
_journal_page_last 5162
_journal_paper_doi 10.1039/c2dt11647b
_journal_volume 41
_journal_year 2012
_chemical_formula_moiety '2(C45 H52 Fe2 O P2),C H2 Cl2'
_chemical_formula_sum 'C91 H106 Cl2 Fe4 O2 P4'
_chemical_formula_weight 1649.94
_chemical_name_systematic
;
?
;
_space_group_IT_number 2
_symmetry_cell_setting triclinic
_symmetry_space_group_name_Hall '-P 1'
_symmetry_space_group_name_H-M 'P -1'
_atom_sites_solution_hydrogens geom
_atom_sites_solution_primary direct
_atom_sites_solution_secondary difmap
_audit_creation_method SHELXL-97
_cell_angle_alpha 93.293(1)
_cell_angle_beta 101.481(1)
_cell_angle_gamma 105.439(1)
_cell_formula_units_Z 1
_cell_length_a 9.874(1)
_cell_length_b 13.415(1)
_cell_length_c 15.872(1)
_cell_measurement_reflns_used 8836
_cell_measurement_temperature 150.0(1)
_cell_measurement_theta_max 30.034
_cell_measurement_theta_min 0.998
_cell_volume 1972.4(3)
_computing_structure_refinement 'SHELXL-97 (Sheldrick, 1997)'
_computing_structure_solution 'SHELXS-97 (Sheldrick, 1990)'
_diffrn_ambient_temperature 150.0(1)
_diffrn_measured_fraction_theta_full 0.997
_diffrn_measured_fraction_theta_max 0.997
_diffrn_measurement_device_type KappaCCD
_diffrn_measurement_method 'phi and omega scans'
_diffrn_radiation_monochromator graphite
_diffrn_radiation_source 'fine-focus sealed tube'
_diffrn_radiation_type MoK\a
_diffrn_radiation_wavelength 0.71069
_diffrn_reflns_av_R_equivalents 0.0231
_diffrn_reflns_av_sigmaI/netI 0.0350
_diffrn_reflns_limit_h_max 13
_diffrn_reflns_limit_h_min -13
_diffrn_reflns_limit_k_max 18
_diffrn_reflns_limit_k_min -18
_diffrn_reflns_limit_l_max 22
_diffrn_reflns_limit_l_min -22
_diffrn_reflns_number 28613
_diffrn_reflns_theta_full 30.04
_diffrn_reflns_theta_max 30.04
_diffrn_reflns_theta_min 1.32
_exptl_absorpt_coefficient_mu 0.919
_exptl_absorpt_correction_T_max 0.8821
_exptl_absorpt_correction_T_min 0.8233
_exptl_absorpt_correction_type multi-scan
_exptl_absorpt_process_details 'Denzo/Scalepack (Otwinowski & Minor, 1996)'
_exptl_crystal_colour red
_exptl_crystal_density_diffrn 1.389
_exptl_crystal_density_method 'not measured'
_exptl_crystal_description plate
_exptl_crystal_F_000 866
_exptl_crystal_size_max 0.22
_exptl_crystal_size_mid 0.22
_exptl_crystal_size_min 0.14
_refine_diff_density_max 0.586
_refine_diff_density_min -0.626
_refine_diff_density_rms 0.075
_refine_ls_extinction_method none
_refine_ls_goodness_of_fit_ref 1.048
_refine_ls_hydrogen_treatment constr
_refine_ls_matrix_type full
_refine_ls_number_parameters 492
_refine_ls_number_reflns 11516
_refine_ls_number_restraints 0
_refine_ls_restrained_S_all 1.048
_refine_ls_R_factor_all 0.0472
_refine_ls_R_factor_gt 0.0366
_refine_ls_shift/su_max 0.001
_refine_ls_shift/su_mean 0.000
_refine_ls_structure_factor_coef Fsqd
_refine_ls_weighting_details 'calc w=1/[\s^2^(Fo^2^)+(0.0528P)^2^+1.0754P] where P=(Fo^2^+2Fc^2^)/3'
_refine_ls_weighting_scheme calc
_refine_ls_wR_factor_gt 0.0970
_refine_ls_wR_factor_ref 0.1093
_reflns_number_gt 9566
_reflns_number_total 11516
_reflns_threshold_expression >2sigma(I)
_cod_data_source_file c2dt11647b.txt
_cod_data_source_block em182
_cod_depositor_comments
;
The following automatic conversions were performed:

'_symmetry_cell_setting' value 'Triclinic' changed to 'triclinic'
according to /home/saulius/struct/CIF-dictionaries/cif_core.dic
dictionary named 'cif_core.dic' version 2.4.1 from 2010-06-29.

Automatic conversion script
Id: cif_fix_values 1715 2011-07-08 13:25:40Z adriana 
;
_cod_original_sg_symbol_H-M 'P -1 '
_cod_database_code 7018788

loop_
_symmetry_equiv_pos_as_xyz
'x, y, z'
'-x, -y, -z'

loop_
_atom_site_label
_atom_site_type_symbol
_atom_site_fract_x
_atom_site_fract_y
_atom_site_fract_z
_atom_site_U_iso_or_equiv
_atom_site_adp_type
_atom_site_occupancy
_atom_site_symmetry_multiplicity
_atom_site_calc_flag
_atom_site_refinement_flags
_atom_site_disorder_assembly
_atom_site_disorder_group
Fe1 Fe 0.15147(3) 0.573727(17) 0.296311(15) 0.02279(7) Uani 1 1 d . . .
Fe2 Fe -0.11384(3) 0.096115(17) 0.196737(14) 0.01980(6) Uani 1 1 d . . .
P1 P 0.11480(4) 0.44147(3) 0.38127(3) 0.01939(9) Uani 1 1 d . . .
P2 P -0.02233(5) 0.19355(3) 0.32916(3) 0.02130(9) Uani 1 1 d . . .
O1 O -0.00343(17) 0.35373(10) 0.12847(8) 0.0343(3) Uani 1 1 d . . .
C1 C 0.28577(17) 0.53752(12) 0.40307(10) 0.0206(3) Uani 1 1 d . . .
C2 C 0.35173(18) 0.54544(13) 0.33037(11) 0.0241(3) Uani 1 1 d . . .
C3 C 0.2631(2) 0.47774(13) 0.25546(11) 0.0256(3) Uani 1 1 d . . .
C4 C 0.13060(18) 0.41551(12) 0.27242(10) 0.0211(3) Uani 1 1 d . . .
C5 C 0.01332(19) 0.34194(13) 0.20587(10) 0.0235(3) Uani 1 1 d . . .
C6 C -0.08308(18) 0.25270(12) 0.23642(10) 0.0201(3) Uani 1 1 d . . .
C7 C -0.23012(18) 0.20250(13) 0.19318(11) 0.0228(3) Uani 1 1 d . . .
C8 C -0.29366(18) 0.11735(13) 0.23587(11) 0.0242(3) Uani 1 1 d . . .
C9 C -0.19519(19) 0.10037(13) 0.30885(11) 0.0248(3) Uani 1 1 d . . .
C10 C 0.34748(18) 0.59482(12) 0.49103(10) 0.0214(3) Uani 1 1 d . . .
C11 C 0.25561(19) 0.61606(14) 0.54219(11) 0.0263(3) Uani 1 1 d . . .
H11 H 0.1548 0.5971 0.5185 0.032 Uiso 1 1 calc R . .
C12 C 0.3081(2) 0.66382(15) 0.62615(12) 0.0313(4) Uani 1 1 d . . .
H12 H 0.2435 0.6774 0.6593 0.038 Uiso 1 1 calc R . .
C13 C 0.4552(2) 0.69213(15) 0.66238(12) 0.0314(4) Uani 1 1 d . . .
H13 H 0.4916 0.7258 0.7199 0.038 Uiso 1 1 calc R . .
C14 C 0.5481(2) 0.67084(14) 0.61382(12) 0.0285(4) Uani 1 1 d . . .
H14 H 0.6486 0.6893 0.6384 0.034 Uiso 1 1 calc R . .
C15 C 0.49516(18) 0.62250(13) 0.52907(11) 0.0247(3) Uani 1 1 d . . .
H15 H 0.5602 0.6081 0.4966 0.030 Uiso 1 1 calc R . .
C16 C 0.4994(2) 0.61472(16) 0.33058(13) 0.0343(4) Uani 1 1 d . . .
H16A H 0.5716 0.5781 0.3500 0.052 Uiso 1 1 calc R . .
H16B H 0.5197 0.6785 0.3700 0.052 Uiso 1 1 calc R . .
H16C H 0.5032 0.6327 0.2719 0.052 Uiso 1 1 calc R . .
C17 C 0.3131(3) 0.46713(17) 0.17280(13) 0.0387(5) Uani 1 1 d . . .
H17A H 0.3799 0.4242 0.1794 0.058 Uiso 1 1 calc R . .
H17B H 0.3621 0.5362 0.1597 0.058 Uiso 1 1 calc R . .
H17C H 0.2298 0.4340 0.1254 0.058 Uiso 1 1 calc R . .
C18 C -0.3152(2) 0.23951(15) 0.11800(13) 0.0336(4) Uani 1 1 d . . .
H18A H -0.3716 0.2812 0.1395 0.050 Uiso 1 1 calc R . .
H18B H -0.3802 0.1793 0.0787 0.050 Uiso 1 1 calc R . .
H18C H -0.2489 0.2821 0.0869 0.050 Uiso 1 1 calc R . .
C19 C -0.4486(2) 0.05296(16) 0.20727(14) 0.0353(4) Uani 1 1 d . . .
H19A H -0.5085 0.0836 0.2370 0.053 Uiso 1 1 calc R . .
H19B H -0.4572 -0.0182 0.2216 0.053 Uiso 1 1 calc R . .
H19C H -0.4808 0.0516 0.1446 0.053 Uiso 1 1 calc R . .
C20 C -0.2275(2) 0.02081(16) 0.36853(12) 0.0384(5) Uani 1 1 d . . .
C21 C -0.3504(3) 0.0038(3) 0.40160(16) 0.0716(10) Uani 1 1 d . . .
H21 H -0.4195 0.0403 0.3838 0.086 Uiso 1 1 calc R . .
C22 C -0.3713(4) -0.0696(4) 0.4630(2) 0.109(2) Uani 1 1 d . . .
H22 H -0.4560 -0.0829 0.4853 0.131 Uiso 1 1 calc R . .
C23 C -0.2702(6) -0.1212(3) 0.4901(2) 0.111(2) Uani 1 1 d . . .
H23 H -0.2850 -0.1693 0.5312 0.133 Uiso 1 1 calc R . .
C24 C -0.1505(5) -0.1036(2) 0.45846(18) 0.0896(14) Uani 1 1 d . . .
H24 H -0.0808 -0.1393 0.4774 0.108 Uiso 1 1 calc R . .
C25 C -0.1286(4) -0.03341(18) 0.39833(15) 0.0567(7) Uani 1 1 d . . .
H25 H -0.0433 -0.0219 0.3767 0.068 Uiso 1 1 calc R . .
C26 C -0.0371(2) 0.60190(15) 0.23598(15) 0.0405(5) Uani 1 1 d . . .
C27 C 0.0108(2) 0.65727(15) 0.32027(14) 0.0346(4) Uani 1 1 d . . .
C28 C 0.1510(2) 0.72635(13) 0.32595(13) 0.0306(4) Uani 1 1 d . . .
C29 C 0.1885(3) 0.71340(14) 0.24443(13) 0.0375(5) Uani 1 1 d . . .
C30 C 0.0706(3) 0.63648(15) 0.18843(13) 0.0433(6) Uani 1 1 d . . .
C31 C -0.1832(3) 0.5249(2) 0.2023(2) 0.0650(9) Uani 1 1 d . . .
H31A H -0.2077 0.4803 0.2470 0.097 Uiso 1 1 calc R . .
H31B H -0.1813 0.4818 0.1507 0.097 Uiso 1 1 calc R . .
H31C H -0.2556 0.5624 0.1871 0.097 Uiso 1 1 calc R . .
C32 C -0.0775(3) 0.6496(2) 0.38805(19) 0.0514(6) Uani 1 1 d . . .
H32A H -0.1438 0.6926 0.3760 0.077 Uiso 1 1 calc R . .
H32B H -0.0134 0.6743 0.4453 0.077 Uiso 1 1 calc R . .
H32C H -0.1329 0.5769 0.3870 0.077 Uiso 1 1 calc R . .
C33 C 0.2370(3) 0.80227(16) 0.40249(15) 0.0428(5) Uani 1 1 d . . .
H33A H 0.3395 0.8081 0.4082 0.064 Uiso 1 1 calc R . .
H33B H 0.2070 0.7781 0.4548 0.064 Uiso 1 1 calc R . .
H33C H 0.2209 0.8705 0.3947 0.064 Uiso 1 1 calc R . .
C34 C 0.3236(3) 0.77438(18) 0.22050(19) 0.0566(7) Uani 1 1 d . . .
H34A H 0.3051 0.8332 0.1909 0.085 Uiso 1 1 calc R . .
H34B H 0.3541 0.7293 0.1819 0.085 Uiso 1 1 calc R . .
H34C H 0.3998 0.8006 0.2730 0.085 Uiso 1 1 calc R . .
C35 C 0.0588(4) 0.6033(2) 0.09485(15) 0.0729(11) Uani 1 1 d . . .
H35A H 0.0194 0.5275 0.0830 0.109 Uiso 1 1 calc R . .
H35B H 0.1545 0.6244 0.0816 0.109 Uiso 1 1 calc R . .
H35C H -0.0053 0.6364 0.0587 0.109 Uiso 1 1 calc R . .
C36 C 0.0343(2) 0.01409(16) 0.18776(14) 0.0352(4) Uani 1 1 d . . .
C37 C 0.0405(2) 0.08957(16) 0.12874(14) 0.0357(4) Uani 1 1 d . . .
C38 C -0.0981(3) 0.06667(15) 0.07082(12) 0.0342(4) Uani 1 1 d . . .
C39 C -0.1901(2) -0.02289(14) 0.09570(12) 0.0299(4) Uani 1 1 d . . .
C40 C -0.1074(2) -0.05589(14) 0.16740(12) 0.0309(4) Uani 1 1 d . . .
C41 C 0.1599(3) 0.0062(2) 0.25590(19) 0.0585(7) Uani 1 1 d . . .
H41A H 0.2169 -0.0311 0.2296 0.088 Uiso 1 1 calc R . .
H41B H 0.1242 -0.0317 0.3017 0.088 Uiso 1 1 calc R . .
H41C H 0.2205 0.0763 0.2807 0.088 Uiso 1 1 calc R . .
C42 C 0.1738(3) 0.1740(2) 0.1252(2) 0.0616(8) Uani 1 1 d . . .
H42A H 0.2178 0.2118 0.1831 0.092 Uiso 1 1 calc R . .
H42B H 0.1480 0.2224 0.0852 0.092 Uiso 1 1 calc R . .
H42C H 0.2425 0.1428 0.1049 0.092 Uiso 1 1 calc R . .
C43 C -0.1361(4) 0.12213(19) -0.00545(14) 0.0537(7) Uani 1 1 d . . .
H43A H -0.0986 0.0988 -0.0534 0.080 Uiso 1 1 calc R . .
H43B H -0.0934 0.1973 0.0103 0.080 Uiso 1 1 calc R . .
H43C H -0.2411 0.1067 -0.0232 0.080 Uiso 1 1 calc R . .
C44 C -0.3434(3) -0.07855(19) 0.05259(16) 0.0471(6) Uani 1 1 d . . .
H44A H -0.3887 -0.0298 0.0227 0.071 Uiso 1 1 calc R . .
H44B H -0.3960 -0.1064 0.0963 0.071 Uiso 1 1 calc R . .
H44C H -0.3460 -0.1359 0.0106 0.071 Uiso 1 1 calc R . .
C45 C -0.1578(3) -0.15450(17) 0.20626(16) 0.0510(6) Uani 1 1 d . . .
H45A H -0.1589 -0.2140 0.1670 0.076 Uiso 1 1 calc R . .
H45B H -0.2552 -0.1618 0.2152 0.076 Uiso 1 1 calc R . .
H45C H -0.0922 -0.1522 0.2620 0.076 Uiso 1 1 calc R . .
C46 C 0.5507(7) 0.4725(6) 0.0198(3) 0.0547(13) Uani 0.50 1 d P A 1
H46A H 0.6472 0.4789 0.0078 0.066 Uiso 0.50 1 calc PR A 1
H46B H 0.5568 0.4629 0.0817 0.066 Uiso 0.50 1 calc PR A 1
Cl1 Cl 0.5049(2) 0.58788(14) 0.00067(12) 0.0684(4) Uani 0.50 1 d P . 1
Cl2 Cl 0.4287(2) 0.36391(14) -0.04278(13) 0.0844(6) Uani 0.50 1 d P . 1

loop_
_atom_site_aniso_label
_atom_site_aniso_U_11
_atom_site_aniso_U_22
_atom_site_aniso_U_33
_atom_site_aniso_U_23
_atom_site_aniso_U_13
_atom_site_aniso_U_12
Fe1 0.02783(13) 0.01578(11) 0.02156(12) 0.00320(8) 0.00165(9) 0.00341(9)
Fe2 0.02328(12) 0.01662(11) 0.01935(11) 0.00113(8) 0.00458(9) 0.00572(8)
P1 0.02003(19) 0.01790(18) 0.01901(18) 0.00177(14) 0.00430(15) 0.00341(14)
P2 0.0232(2) 0.01909(19) 0.01863(18) 0.00338(14) 0.00265(15) 0.00209(15)
O1 0.0489(8) 0.0263(6) 0.0192(6) 0.0044(5) 0.0026(6) -0.0002(6)
C1 0.0195(7) 0.0186(7) 0.0228(7) 0.0030(6) 0.0037(6) 0.0048(5)
C2 0.0235(8) 0.0208(7) 0.0266(8) 0.0029(6) 0.0080(6) 0.0025(6)
C3 0.0305(9) 0.0211(7) 0.0243(8) 0.0029(6) 0.0105(7) 0.0025(6)
C4 0.0276(8) 0.0153(7) 0.0197(7) 0.0022(5) 0.0056(6) 0.0043(6)
C5 0.0313(9) 0.0188(7) 0.0202(7) 0.0031(6) 0.0054(6) 0.0066(6)
C6 0.0237(7) 0.0156(7) 0.0198(7) 0.0009(5) 0.0038(6) 0.0047(5)
C7 0.0226(8) 0.0200(7) 0.0236(7) -0.0025(6) 0.0002(6) 0.0070(6)
C8 0.0208(7) 0.0225(7) 0.0268(8) -0.0035(6) 0.0063(6) 0.0023(6)
C9 0.0269(8) 0.0223(8) 0.0224(7) 0.0007(6) 0.0084(6) 0.0002(6)
C10 0.0221(7) 0.0173(7) 0.0238(7) 0.0021(6) 0.0036(6) 0.0053(6)
C11 0.0237(8) 0.0284(8) 0.0266(8) -0.0001(6) 0.0040(6) 0.0091(6)
C12 0.0332(9) 0.0333(9) 0.0278(8) -0.0039(7) 0.0068(7) 0.0120(7)
C13 0.0365(10) 0.0280(9) 0.0254(8) -0.0043(7) 0.0005(7) 0.0080(7)
C14 0.0260(8) 0.0243(8) 0.0297(8) -0.0001(6) -0.0026(7) 0.0049(6)
C15 0.0226(8) 0.0214(7) 0.0287(8) 0.0007(6) 0.0041(6) 0.0056(6)
C16 0.0286(9) 0.0341(10) 0.0351(10) 0.0005(8) 0.0123(8) -0.0029(7)
C17 0.0476(12) 0.0345(10) 0.0295(9) -0.0006(8) 0.0202(9) -0.0035(9)
C18 0.0332(10) 0.0275(9) 0.0341(9) 0.0007(7) -0.0073(8) 0.0099(7)
C19 0.0231(9) 0.0337(10) 0.0424(11) -0.0055(8) 0.0062(8) -0.0003(7)
C20 0.0478(12) 0.0287(9) 0.0237(8) -0.0001(7) 0.0076(8) -0.0133(8)
C21 0.0482(15) 0.102(2) 0.0332(12) 0.0069(13) 0.0114(11) -0.0334(15)
C22 0.083(3) 0.141(4) 0.0364(15) 0.0054(19) 0.0120(16) -0.079(3)
C23 0.154(4) 0.070(2) 0.0363(15) 0.0194(14) -0.016(2) -0.064(3)
C24 0.175(4) 0.0348(13) 0.0360(13) 0.0142(11) 0.0041(19) 0.0019(19)
C25 0.102(2) 0.0317(11) 0.0318(11) 0.0113(9) 0.0096(13) 0.0127(12)
C26 0.0410(11) 0.0241(9) 0.0459(11) 0.0068(8) -0.0153(9) 0.0094(8)
C27 0.0352(10) 0.0250(9) 0.0441(11) 0.0090(8) 0.0009(8) 0.0142(7)
C28 0.0379(10) 0.0173(7) 0.0336(9) 0.0028(6) 0.0008(8) 0.0082(7)
C29 0.0570(13) 0.0179(8) 0.0358(10) 0.0098(7) 0.0089(9) 0.0072(8)
C30 0.0739(16) 0.0222(9) 0.0276(9) 0.0072(7) -0.0051(10) 0.0140(9)
C31 0.0439(14) 0.0390(13) 0.091(2) 0.0061(13) -0.0296(14) 0.0095(10)
C32 0.0433(13) 0.0476(13) 0.0776(18) 0.0208(12) 0.0224(12) 0.0278(11)
C33 0.0538(13) 0.0237(9) 0.0428(11) -0.0034(8) -0.0041(10) 0.0099(9)
C34 0.0790(19) 0.0291(11) 0.0697(17) 0.0229(11) 0.0360(15) 0.0108(11)
C35 0.147(3) 0.0366(13) 0.0269(11) 0.0089(9) 0.0003(15) 0.0250(16)
C36 0.0364(10) 0.0343(10) 0.0394(10) -0.0036(8) 0.0077(8) 0.0197(8)
C37 0.0407(11) 0.0307(9) 0.0401(10) -0.0029(8) 0.0216(9) 0.0099(8)
C38 0.0581(13) 0.0268(9) 0.0234(8) 0.0009(7) 0.0157(8) 0.0174(8)
C39 0.0403(10) 0.0235(8) 0.0245(8) -0.0066(6) 0.0042(7) 0.0108(7)
C40 0.0434(11) 0.0193(8) 0.0327(9) 0.0005(7) 0.0088(8) 0.0141(7)
C41 0.0464(14) 0.0719(18) 0.0625(16) -0.0041(14) -0.0021(12) 0.0391(13)
C42 0.0570(16) 0.0496(14) 0.086(2) -0.0034(14) 0.0492(16) 0.0054(12)
C43 0.105(2) 0.0419(12) 0.0242(9) 0.0083(9) 0.0218(12) 0.0321(14)
C44 0.0450(12) 0.0429(12) 0.0424(12) -0.0188(10) -0.0034(10) 0.0087(10)
C45 0.0829(19) 0.0237(10) 0.0490(13) 0.0076(9) 0.0147(13) 0.0189(11)
C46 0.052(3) 0.071(4) 0.035(2) 0.012(3) 0.002(2) 0.013(3)
Cl1 0.0928(13) 0.0521(9) 0.0591(9) 0.0076(7) 0.0274(9) 0.0107(9)
Cl2 0.0979(13) 0.0495(8) 0.0747(11) 0.0130(8) -0.0217(10) -0.0024(8)

loop_
_atom_type_symbol
_atom_type_description
_atom_type_scat_dispersion_real
_atom_type_scat_dispersion_imag
_atom_type_scat_source
C C 0.0033 0.0016 'International Tables Vol C Tables 4.2.6.8 and 6.1.1.4'
H H 0.0000 0.0000 'International Tables Vol C Tables 4.2.6.8 and 6.1.1.4'
O O 0.0106 0.0060 'International Tables Vol C Tables 4.2.6.8 and 6.1.1.4'
P P 0.1023 0.0942 'International Tables Vol C Tables 4.2.6.8 and 6.1.1.4'
Cl Cl 0.1484 0.1585 'International Tables Vol C Tables 4.2.6.8 and 6.1.1.4'
Fe Fe 0.3463 0.8444 'International Tables Vol C Tables 4.2.6.8 and 6.1.1.4'

loop_
_geom_angle_atom_site_label_1
_geom_angle_atom_site_label_2
_geom_angle_atom_site_label_3
_geom_angle
_geom_angle_site_symmetry_1
_geom_angle_site_symmetry_3
C26 Fe1 C3 130.56(8) . .
C26 Fe1 C29 67.95(9) . .
C3 Fe1 C29 113.07(8) . .
C26 Fe1 C30 40.28(10) . .
C3 Fe1 C30 106.37(9) . .
C29 Fe1 C30 40.64(8) . .
C26 Fe1 C28 67.65(8) . .
C3 Fe1 C28 145.99(8) . .
C29 Fe1 C28 40.39(8) . .
C30 Fe1 C28 67.92(8) . .
C26 Fe1 C27 40.11(9) . .
C3 Fe1 C27 170.38(8) . .
C29 Fe1 C27 67.80(9) . .
C30 Fe1 C27 67.67(9) . .
C28 Fe1 C27 40.21(8) . .
C26 Fe1 C4 108.72(7) . .
C3 Fe1 C4 40.61(7) . .
C29 Fe1 C4 144.50(8) . .
C30 Fe1 C4 113.29(7) . .
C28 Fe1 C4 173.33(8) . .
C27 Fe1 C4 133.50(8) . .
C26 Fe1 C2 167.43(9) . .
C3 Fe1 C2 40.36(7) . .
C29 Fe1 C2 105.85(8) . .
C30 Fe1 C2 128.06(9) . .
C28 Fe1 C2 115.30(7) . .
C27 Fe1 C2 149.26(7) . .
C4 Fe1 C2 69.52(7) . .
C26 Fe1 C1 152.51(9) . .
C3 Fe1 C1 69.81(7) . .
C29 Fe1 C1 126.01(8) . .
C30 Fe1 C1 164.66(9) . .
C28 Fe1 C1 106.47(7) . .
C27 Fe1 C1 117.98(7) . .
C4 Fe1 C1 74.02(6) . .
C2 Fe1 C1 39.96(6) . .
C26 Fe1 P1 112.86(7) . .
C3 Fe1 P1 76.49(5) . .
C29 Fe1 P1 167.35(6) . .
C30 Fe1 P1 147.07(7) . .
C28 Fe1 P1 127.32(6) . .
C27 Fe1 P1 104.25(6) . .
C4 Fe1 P1 48.05(5) . .
C2 Fe1 P1 75.70(5) . .
C1 Fe1 P1 47.82(5) . .
C37 Fe2 C7 127.45(8) . .
C37 Fe2 C38 40.83(9) . .
C7 Fe2 C38 105.10(7) . .
C37 Fe2 C39 68.24(8) . .
C7 Fe2 C39 114.72(7) . .
C38 Fe2 C39 40.50(8) . .
C37 Fe2 C36 40.17(9) . .
C7 Fe2 C36 166.86(8) . .
C38 Fe2 C36 67.94(8) . .
C39 Fe2 C36 67.82(8) . .
C37 Fe2 C8 164.68(8) . .
C7 Fe2 C8 40.42(7) . .
C38 Fe2 C8 125.91(8) . .
C39 Fe2 C8 106.28(7) . .
C36 Fe2 C8 152.66(8) . .
C37 Fe2 C6 106.86(7) . .
C7 Fe2 C6 40.64(6) . .
C38 Fe2 C6 113.94(7) . .
C39 Fe2 C6 146.78(7) . .
C36 Fe2 C6 130.55(8) . .
C8 Fe2 C6 69.40(7) . .
C37 Fe2 C40 67.57(8) . .
C7 Fe2 C40 149.21(7) . .
C38 Fe2 C40 67.67(8) . .
C39 Fe2 C40 40.20(7) . .
C36 Fe2 C40 40.07(8) . .
C8 Fe2 C40 118.17(8) . .
C6 Fe2 C40 170.13(7) . .
C37 Fe2 C9 154.75(8) . .
C7 Fe2 C9 69.92(7) . .
C38 Fe2 C9 162.51(8) . .
C39 Fe2 C9 125.09(7) . .
C36 Fe2 C9 120.07(8) . .
C8 Fe2 C9 40.02(7) . .
C6 Fe2 C9 73.80(7) . .
C40 Fe2 C9 107.57(7) . .
C37 Fe2 P2 113.42(6) . .
C7 Fe2 P2 76.62(5) . .
C38 Fe2 P2 149.06(6) . .
C39 Fe2 P2 165.18(6) . .
C36 Fe2 P2 103.45(6) . .
C8 Fe2 P2 75.71(5) . .
C6 Fe2 P2 47.96(4) . .
C40 Fe2 P2 125.60(6) . .
C9 Fe2 P2 47.71(5) . .
C1 P1 C4 89.57(8) . .
C1 P1 Fe1 60.63(5) . .
C4 P1 Fe1 60.00(5) . .
C9 P2 C6 89.32(8) . .
C9 P2 Fe2 60.47(6) . .
C6 P2 Fe2 59.92(5) . .
C2 C1 C10 127.19(15) . .
C2 C1 P1 112.87(12) . .
C10 C1 P1 119.85(12) . .
C2 C1 Fe1 69.44(9) . .
C10 C1 Fe1 129.90(11) . .
P1 C1 Fe1 71.56(6) . .
C3 C2 C1 112.67(15) . .
C3 C2 C16 122.19(16) . .
C1 C2 C16 125.13(15) . .
C3 C2 Fe1 68.84(10) . .
C1 C2 Fe1 70.61(9) . .
C16 C2 Fe1 129.70(13) . .
C2 C3 C4 111.92(15) . .
C2 C3 C17 122.46(16) . .
C4 C3 C17 125.32(16) . .
C2 C3 Fe1 70.79(10) . .
C4 C3 Fe1 70.58(10) . .
C17 C3 Fe1 131.21(14) . .
C3 C4 C5 124.28(15) . .
C3 C4 P1 112.92(12) . .
C5 C4 P1 122.69(13) . .
C3 C4 Fe1 68.80(9) . .
C5 C4 Fe1 124.26(11) . .
P1 C4 Fe1 71.94(6) . .
O1 C5 C4 121.60(16) . .
O1 C5 C6 121.04(15) . .
C4 C5 C6 117.36(14) . .
C7 C6 C5 124.24(14) . .
C7 C6 P2 113.26(12) . .
C5 C6 P2 122.44(12) . .
C7 C6 Fe2 68.60(9) . .
C5 C6 Fe2 125.37(11) . .
P2 C6 Fe2 72.12(6) . .
C8 C7 C6 111.55(14) . .
C8 C7 C18 122.53(16) . .
C6 C7 C18 125.62(16) . .
C8 C7 Fe2 70.64(9) . .
C6 C7 Fe2 70.76(9) . .
C18 C7 Fe2 131.01(13) . .
C7 C8 C9 112.86(14) . .
C7 C8 C19 123.43(16) . .
C9 C8 C19 123.72(17) . .
C7 C8 Fe2 68.94(9) . .
C9 C8 Fe2 70.79(10) . .
C19 C8 Fe2 128.90(12) . .
C8 C9 C20 126.61(16) . .
C8 C9 P2 112.97(13) . .
C20 C9 P2 120.28(14) . .
C8 C9 Fe2 69.18(10) . .
C20 C9 Fe2 130.76(14) . .
P2 C9 Fe2 71.82(6) . .
C15 C10 C11 117.29(15) . .
C15 C10 C1 122.71(15) . .
C11 C10 C1 119.81(15) . .
C12 C11 C10 121.60(17) . .
C11 C12 C13 120.29(18) . .
C14 C13 C12 119.34(17) . .
C13 C14 C15 120.42(17) . .
C14 C15 C10 121.04(17) . .
C21 C20 C25 118.0(2) . .
C21 C20 C9 121.4(3) . .
C25 C20 C9 120.4(2) . .
C20 C21 C22 118.8(4) . .
C23 C22 C21 120.8(4) . .
C24 C23 C22 120.2(3) . .
C23 C24 C25 120.1(4) . .
C24 C25 C20 122.2(3) . .
C27 C26 C30 108.72(18) . .
C27 C26 C31 124.6(3) . .
C30 C26 C31 126.5(2) . .
C27 C26 Fe1 70.73(11) . .
C30 C26 Fe1 70.08(12) . .
C31 C26 Fe1 128.32(15) . .
C26 C27 C28 107.9(2) . .
C26 C27 C32 125.1(2) . .
C28 C27 C32 126.8(2) . .
C26 C27 Fe1 69.16(12) . .
C28 C27 Fe1 69.80(11) . .
C32 C27 Fe1 130.30(14) . .
C27 C28 C29 107.89(18) . .
C27 C28 C33 125.1(2) . .
C29 C28 C33 126.9(2) . .
C27 C28 Fe1 69.98(10) . .
C29 C28 Fe1 69.32(10) . .
C33 C28 Fe1 128.89(14) . .
C28 C29 C30 107.8(2) . .
C28 C29 C34 125.8(2) . .
C30 C29 C34 126.3(2) . .
C28 C29 Fe1 70.30(10) . .
C30 C29 Fe1 69.70(10) . .
C34 C29 Fe1 128.23(17) . .
C26 C30 C29 107.68(19) . .
C26 C30 C35 125.9(2) . .
C29 C30 C35 126.3(3) . .
C26 C30 Fe1 69.64(11) . .
C29 C30 Fe1 69.66(11) . .
C35 C30 Fe1 129.01(17) . .
C37 C36 C40 108.20(18) . .
C37 C36 C41 125.1(2) . .
C40 C36 C41 126.6(2) . .
C37 C36 Fe2 69.16(11) . .
C40 C36 Fe2 70.50(10) . .
C41 C36 Fe2 129.13(16) . .
C36 C37 C38 108.16(18) . .
C36 C37 C42 124.9(2) . .
C38 C37 C42 126.9(2) . .
C36 C37 Fe2 70.67(11) . .
C38 C37 Fe2 69.86(11) . .
C42 C37 Fe2 128.23(15) . .
C39 C38 C37 107.66(17) . .
C39 C38 C43 126.3(2) . .
C37 C38 C43 125.9(2) . .
C39 C38 Fe2 70.05(10) . .
C37 C38 Fe2 69.31(11) . .
C43 C38 Fe2 129.20(14) . .
C40 C39 C38 107.85(18) . .
C40 C39 C44 124.60(19) . .
C38 C39 C44 127.46(19) . .
C40 C39 Fe2 70.60(10) . .
C38 C39 Fe2 69.45(10) . .
C44 C39 Fe2 128.25(14) . .
C36 C40 C39 108.12(17) . .
C36 C40 C45 126.5(2) . .
C39 C40 C45 125.0(2) . .
C36 C40 Fe2 69.43(10) . .
C39 C40 Fe2 69.19(9) . .
C45 C40 Fe2 132.59(15) . .
Cl2 C46 Cl1 113.1(3) . .
C46 Cl1 Cl2 154.5(4) 2_665 2_665
C46 Cl1 C46 56.4(5) 2_665 .
Cl2 Cl1 C46 103.0(3) 2_665 .
C46 Cl1 Cl1 38.7(4) 2_665 2_665
Cl2 Cl1 Cl1 119.9(2) 2_665 2_665
C46 Cl1 Cl1 17.7(2) . 2_665
Cl1 Cl2 C46 12.3(2) 2_665 .
Cl1 Cl2 C46 52.4(2) 2_665 2_665
C46 Cl2 C46 42.5(3) . 2_665

loop_
_geom_bond_atom_site_label_1
_geom_bond_atom_site_label_2
_geom_bond_distance
_geom_bond_site_symmetry_2
Fe1 C26 2.057(2) .
Fe1 C3 2.0583(18) .
Fe1 C29 2.0628(18) .
Fe1 C30 2.0633(19) .
Fe1 C28 2.0758(17) .
Fe1 C27 2.078(2) .
Fe1 C4 2.0820(15) .
Fe1 C2 2.0842(18) .
Fe1 C1 2.0997(16) .
Fe1 P1 2.2857(5) .
Fe2 C37 2.052(2) .
Fe2 C7 2.0529(16) .
Fe2 C38 2.0591(18) .
Fe2 C39 2.0671(16) .
Fe2 C36 2.0716(18) .
Fe2 C8 2.0754(17) .
Fe2 C6 2.0817(15) .
Fe2 C40 2.0858(17) .
Fe2 C9 2.0968(17) .
Fe2 P2 2.2895(5) .
P1 C1 1.7854(17) .
P1 C4 1.7881(16) .
P2 C9 1.7828(17) .
P2 C6 1.7866(16) .
O1 C5 1.232(2) .
C1 C2 1.430(2) .
C1 C10 1.483(2) .
C2 C3 1.429(2) .
C2 C16 1.506(2) .
C3 C4 1.437(2) .
C3 C17 1.503(3) .
C4 C5 1.488(2) .
C5 C6 1.489(2) .
C6 C7 1.436(2) .
C7 C8 1.426(2) .
C7 C18 1.505(2) .
C8 C9 1.428(2) .
C8 C19 1.506(2) .
C9 C20 1.481(3) .
C10 C15 1.402(2) .
C10 C11 1.403(2) .
C11 C12 1.380(2) .
C12 C13 1.390(3) .
C13 C14 1.383(3) .
C14 C15 1.394(2) .
C20 C21 1.386(4) .
C20 C25 1.393(4) .
C21 C22 1.429(5) .
C22 C23 1.375(7) .
C23 C24 1.344(7) .
C24 C25 1.386(3) .
C26 C27 1.418(3) .
C26 C30 1.419(4) .
C26 C31 1.507(3) .
C27 C28 1.428(3) .
C27 C32 1.506(3) .
C28 C29 1.429(3) .
C28 C33 1.490(3) .
C29 C30 1.433(3) .
C29 C34 1.500(3) .
C30 C35 1.498(3) .
C36 C37 1.416(3) .
C36 C40 1.424(3) .
C36 C41 1.506(3) .
C37 C38 1.434(3) .
C37 C42 1.504(3) .
C38 C39 1.428(3) .
C38 C43 1.493(3) .
C39 C40 1.427(3) .
C39 C44 1.499(3) .
C40 C45 1.498(3) .
C46 Cl2 1.728(7) .
C46 Cl1 1.750(7) .
Cl1 C46 0.852(6) 2_665
Cl1 Cl2 0.919(2) 2_665
Cl1 Cl1 2.333(4) 2_665
Cl2 Cl1 0.919(2) 2_665
Cl2 C46 2.152(7) 2_665
